data_4027599
loop_
_publ_author_name
'Debkumar Nandi'
'Yang-Ming Jhou'
'Jhen-Yi Lee'
'Bing-Chiuan Kuo'
'Chien-Yu Liu'
'Pei-Wen Huang'
'Hon Man Lee'

_publ_section_title
;
 Pd(0)-Catalyzed Decarboxylative Coupling and Tandem C-H
 Arylation/Decarboxylation for the Synthesis of Heteroaromatic Biaryls
;
_journal_name_full 'Journal of Organic Chemistry'
_journal_page_first 9384
_journal_page_last 9390
_journal_paper_doi 10.1021/jo3015837
_journal_volume 77
_journal_year 2012
_chemical_formula_moiety 'C16 H15 N'
_chemical_formula_sum 'C16 H15 N'
_chemical_formula_weight 221.29
_space_group_IT_number 19
_symmetry_cell_setting orthorhombic
_symmetry_Int_Tables_number 19
_symmetry_space_group_name_Hall 'P 2ac 2ab'
_symmetry_space_group_name_H-M 'P 21 21 21'
_atom_sites_solution_hydrogens geom
_atom_sites_solution_primary direct
_atom_sites_solution_secondary difmap
_audit_creation_method SHELXL-97
_cell_angle_alpha 90.00
_cell_angle_beta 90.00
_cell_angle_gamma 90.00
_cell_formula_units_Z 4
_cell_length_a 7.2403(15)
_cell_length_b 9.903(2)
_cell_length_c 17.387(4)
_cell_measurement_reflns_used 1945
_cell_measurement_temperature 150(2)
_cell_measurement_theta_max 21.5
_cell_measurement_theta_min 2.3
_cell_volume 1246.7(5)
_computing_cell_refinement 'SAINT (Bruker, 2007)'
_computing_data_collection 'APEX2 (Bruker, 2007)'
_computing_data_reduction 'SAINT (Bruker, 2007)'
_computing_molecular_graphics 'SHELXTL (Sheldrick, 2008)'
_computing_publication_material 'DIAMOND (Brandenburg, 2006)'
_computing_structure_refinement 'SHELXTL (Sheldrick, 2008)'
_computing_structure_solution 'SHELXTL (Sheldrick, 2008)'
_diffrn_ambient_temperature 150(2)
_diffrn_measured_fraction_theta_full 0.993
_diffrn_measured_fraction_theta_max 0.993
_diffrn_measurement_device_type 'Bruker SMART APEXII'
_diffrn_measurement_method \w
_diffrn_radiation_monochromator graphite
_diffrn_radiation_probe x-ray
_diffrn_radiation_type MoK\a
_diffrn_radiation_wavelength 0.71073
_diffrn_reflns_av_R_equivalents 0.0568
_diffrn_reflns_av_sigmaI/netI 0.0417
_diffrn_reflns_limit_h_max 9
_diffrn_reflns_limit_h_min -9
_diffrn_reflns_limit_k_max 13
_diffrn_reflns_limit_k_min -12
_diffrn_reflns_limit_l_max 23
_diffrn_reflns_limit_l_min -22
_diffrn_reflns_number 13667
_diffrn_reflns_theta_full 28.81
_diffrn_reflns_theta_max 28.81
_diffrn_reflns_theta_min 2.34
_diffrn_source 'fine-focus sealed tube'
_diffrn_standards_decay_% 0
_diffrn_standards_interval_count 0
_diffrn_standards_interval_time 0
_diffrn_standards_number 0
_exptl_absorpt_coefficient_mu 0.068
_exptl_absorpt_correction_T_max 0.9918
_exptl_absorpt_correction_T_min 0.9858
_exptl_absorpt_correction_type multi-scan
_exptl_absorpt_process_details 'SADABS (Sheldrick, 2003)'
_exptl_crystal_density_diffrn 1.179
_exptl_crystal_F_000 472
_exptl_crystal_size_max 0.21
_exptl_crystal_size_mid 0.18
_exptl_crystal_size_min 0.12
_refine_diff_density_max 0.134
_refine_diff_density_min -0.113
_refine_diff_density_rms 0.031
_refine_ls_abs_structure_details 'Flack H D (1983), Acta Cryst. A39, 876-881'
_refine_ls_abs_structure_Flack 0(4)
_refine_ls_extinction_coef 0.011(2)
_refine_ls_extinction_expression Fc^*^=kFc[1+0.001xFc^2^\l^3^/sin(2\q)]^-1/4^
_refine_ls_extinction_method SHELXL
_refine_ls_goodness_of_fit_ref 0.907
_refine_ls_hydrogen_treatment constr
_refine_ls_matrix_type full
_refine_ls_number_parameters 157
_refine_ls_number_reflns 3221
_refine_ls_number_restraints 0
_refine_ls_restrained_S_all 0.907
_refine_ls_R_factor_all 0.0866
_refine_ls_R_factor_gt 0.0435
_refine_ls_shift/su_max 0.003
_refine_ls_shift/su_mean 0.000
_refine_ls_structure_factor_coef Fsqd
_refine_ls_weighting_details 'calc w=1/[\s^2^(Fo^2^)+(0.0626P)^2^+0.0000P] where P=(Fo^2^+2Fc^2^)/3'
_refine_ls_weighting_scheme calc
_refine_ls_wR_factor_gt 0.1029
_refine_ls_wR_factor_ref 0.1234
_reflns_number_gt 1780
_reflns_number_total 3221
_reflns_threshold_expression I>2\s
_cod_data_source_file jo3015837_si_006.cif
_cod_data_source_block dkn024
_cod_database_code 4027599

loop_
_symmetry_equiv_pos_as_xyz
'x, y, z'
'-x+1/2, -y, z+1/2'
'-x, y+1/2, -z+1/2'
'x+1/2, -y+1/2, -z'

loop_
_atom_site_label
_atom_site_type_symbol
_atom_site_fract_x
_atom_site_fract_y
_atom_site_fract_z
_atom_site_U_iso_or_equiv
_atom_site_adp_type
_atom_site_occupancy
_atom_site_symmetry_multiplicity
_atom_site_calc_flag
_atom_site_refinement_flags
C1 C 0.4509(3) 0.7141(3) -0.19005(11) 0.0861(7) Uani 1 1 d .
H1 H 0.4314 0.6598 -0.2343 0.103 Uiso 1 1 calc R
C2 C 0.4824(3) 0.8504(3) -0.19725(14) 0.0929(7) Uani 1 1 d .
H2 H 0.4866 0.8897 -0.2471 0.111 Uiso 1 1 calc R
C3 C 0.5084(3) 0.9319(3) -0.13289(14) 0.0879(7) Uani 1 1 d .
H3 H 0.5294 1.0258 -0.1396 0.105 Uiso 1 1 calc R
C4 C 0.5043(3) 0.8793(2) -0.06035(12) 0.0732(6) Uani 1 1 d .
H4 H 0.5199 0.9353 -0.0164 0.088 Uiso 1 1 calc R
C5 C 0.4766(2) 0.7412(2) -0.05296(11) 0.0613(5) Uani 1 1 d .
C6 C 0.4479(3) 0.6563(2) -0.11635(10) 0.0663(5) Uani 1 1 d .
C7 C 0.4254(3) 0.5249(2) -0.08685(10) 0.0678(5) Uani 1 1 d .
H7 H 0.4035 0.4458 -0.1164 0.081 Uiso 1 1 calc R
C8 C 0.4404(2) 0.53064(18) -0.00819(10) 0.0574(4) Uani 1 1 d .
C9 C 0.4646(3) 0.7210(2) 0.08986(10) 0.0707(6) Uani 1 1 d .
H9A H 0.5908 0.7350 0.1087 0.106 Uiso 1 1 calc R
H9B H 0.3995 0.6589 0.1244 0.106 Uiso 1 1 calc R
H9C H 0.3994 0.8077 0.0884 0.106 Uiso 1 1 calc R
C10 C 0.4415(2) 0.41789(18) 0.04604(9) 0.0560(4) Uani 1 1 d .
C11 C 0.3265(3) 0.3075(2) 0.03463(11) 0.0699(5) Uani 1 1 d .
H11 H 0.2403 0.3086 -0.0065 0.084 Uiso 1 1 calc R
C12 C 0.3356(3) 0.1962(2) 0.08214(12) 0.0746(6) Uani 1 1 d .
H12 H 0.2558 0.1219 0.0727 0.090 Uiso 1 1 calc R
C13 C 0.4581(3) 0.1898(2) 0.14342(10) 0.0669(5) Uani 1 1 d .
C14 C 0.5715(3) 0.2993(2) 0.15454(10) 0.0692(5) Uani 1 1 d .
H14 H 0.6565 0.2980 0.1962 0.083 Uiso 1 1 calc R
C15 C 0.5659(3) 0.4110(2) 0.10725(10) 0.0652(5) Uani 1 1 d .
H15 H 0.6477 0.4842 0.1165 0.078 Uiso 1 1 calc R
C16 C 0.4667(4) 0.0683(2) 0.19473(12) 0.0924(7) Uani 1 1 d .
H16A H 0.4236 0.0927 0.2463 0.139 Uiso 1 1 calc R
H16B H 0.5943 0.0358 0.1977 0.139 Uiso 1 1 calc R
H16C H 0.3876 -0.0031 0.1737 0.139 Uiso 1 1 calc R
N1 N 0.4709(2) 0.66350(14) 0.01265(8) 0.0585(4) Uani 1 1 d .

loop_
_atom_site_aniso_label
_atom_site_aniso_U_11
_atom_site_aniso_U_22
_atom_site_aniso_U_33
_atom_site_aniso_U_23
_atom_site_aniso_U_13
_atom_site_aniso_U_12
C1 0.0838(15) 0.1118(19) 0.0629(12) 0.0058(12) 0.0059(11) 0.0225(16)
C2 0.0847(16) 0.111(2) 0.0833(15) 0.0278(15) 0.0070(12) 0.0198(15)
C3 0.0684(15) 0.0921(17) 0.1031(17) 0.0197(14) 0.0074(12) 0.0116(13)
C4 0.0569(11) 0.0764(14) 0.0863(14) 0.0028(11) 0.0017(10) 0.0057(10)
C5 0.0432(9) 0.0746(13) 0.0662(11) -0.0003(10) 0.0023(9) 0.0061(9)
C6 0.0563(11) 0.0812(14) 0.0614(10) -0.0008(10) -0.0005(9) 0.0167(11)
C7 0.0691(12) 0.0768(14) 0.0573(10) -0.0111(10) -0.0054(10) 0.0085(12)
C8 0.0471(9) 0.0660(11) 0.0591(9) -0.0098(8) -0.0001(9) 0.0054(10)
C9 0.0671(13) 0.0817(14) 0.0632(11) -0.0189(9) -0.0028(10) -0.0073(11)
C10 0.0499(9) 0.0639(11) 0.0541(9) -0.0088(8) 0.0019(9) -0.0013(9)
C11 0.0615(11) 0.0739(13) 0.0743(12) -0.0101(11) -0.0123(10) -0.0086(11)
C12 0.0690(13) 0.0734(14) 0.0815(13) -0.0089(12) -0.0016(10) -0.0141(12)
C13 0.0744(13) 0.0665(12) 0.0596(10) -0.0066(9) 0.0132(10) 0.0000(12)
C14 0.0743(13) 0.0775(14) 0.0557(10) -0.0051(10) -0.0068(9) -0.0028(12)
C15 0.0612(11) 0.0697(12) 0.0648(11) -0.0056(10) -0.0094(9) -0.0079(11)
C16 0.1154(19) 0.0796(15) 0.0821(13) 0.0069(12) 0.0149(14) -0.0006(15)
N1 0.0493(8) 0.0671(10) 0.0591(8) -0.0063(7) -0.0014(6) -0.0020(7)

loop_
_atom_type_symbol
_atom_type_description
_atom_type_scat_dispersion_real
_atom_type_scat_dispersion_imag
_atom_type_scat_source
C C 0.0033 0.0016 'International Tables Vol C Tables 4.2.6.8 and 6.1.1.4'
H H 0.0000 0.0000 'International Tables Vol C Tables 4.2.6.8 and 6.1.1.4'
N N 0.0061 0.0033 'International Tables Vol C Tables 4.2.6.8 and 6.1.1.4'

loop_
_geom_angle_atom_site_label_1
_geom_angle_atom_site_label_2
_geom_angle_atom_site_label_3
_geom_angle
C2 C1 C6 119.1(2)
C2 C1 H1 120.5
C6 C1 H1 120.5
C1 C2 C3 121.2(2)
C1 C2 H2 119.4
C3 C2 H2 119.4
C4 C3 C2 121.3(2)
C4 C3 H3 119.4
C2 C3 H3 119.4
C3 C4 C5 117.7(2)
C3 C4 H4 121.2
C5 C4 H4 121.2
N1 C5 C4 129.16(19)
N1 C5 C6 108.20(16)
C4 C5 C6 122.64(19)
C5 C6 C1 118.1(2)
C5 C6 C7 106.54(16)
C1 C6 C7 135.3(2)
C8 C7 C6 108.41(18)
C8 C7 H7 125.8
C6 C7 H7 125.8
C7 C8 N1 108.23(17)
C7 C8 C10 127.71(18)
N1 C8 C10 123.86(15)
N1 C9 H9A 109.5
N1 C9 H9B 109.5
H9A C9 H9B 109.5
N1 C9 H9C 109.5
H9A C9 H9C 109.5
H9B C9 H9C 109.5
C11 C10 C15 117.20(17)
C11 C10 C8 120.40(16)
C15 C10 C8 122.21(16)
C12 C11 C10 121.02(18)
C12 C11 H11 119.5
C10 C11 H11 119.5
C11 C12 C13 121.79(19)
C11 C12 H12 119.1
C13 C12 H12 119.1
C14 C13 C12 116.98(18)
C14 C13 C16 121.69(19)
C12 C13 C16 121.32(19)
C13 C14 C15 122.14(18)
C13 C14 H14 118.9
C15 C14 H14 118.9
C14 C15 C10 120.86(18)
C14 C15 H15 119.6
C10 C15 H15 119.6
C13 C16 H16A 109.5
C13 C16 H16B 109.5
H16A C16 H16B 109.5
C13 C16 H16C 109.5
H16A C16 H16C 109.5
H16B C16 H16C 109.5
C5 N1 C8 108.63(15)
C5 N1 C9 123.05(16)
C8 N1 C9 127.42(16)

loop_
_geom_bond_atom_site_label_1
_geom_bond_atom_site_label_2
_geom_bond_distance
C1 C2 1.374(3)
C1 C6 1.404(3)
C1 H1 0.9500
C2 C3 1.393(3)
C2 H2 0.9500
C3 C4 1.365(3)
C3 H3 0.9500
C4 C5 1.389(3)
C4 H4 0.9500
C5 N1 1.376(2)
C5 C6 1.402(3)
C6 C7 1.408(3)
C7 C8 1.373(2)
C7 H7 0.9500
C8 N1 1.383(2)
C8 C10 1.461(2)
C9 N1 1.459(2)
C9 H9A 0.9800
C9 H9B 0.9800
C9 H9C 0.9800
C10 C11 1.389(2)
C10 C15 1.396(2)
C11 C12 1.379(3)
C11 H11 0.9500
C12 C13 1.388(3)
C12 H12 0.9500
C13 C14 1.374(3)
C13 C16 1.499(3)
C14 C15 1.379(2)
C14 H14 0.9500
C15 H15 0.9500
C16 H16A 0.9800
C16 H16B 0.9800
C16 H16C 0.9800

loop_
_cod_related_entry_id
_cod_related_entry_database
_cod_related_entry_code
1 ChemSpider 5672851
